data_4304008
loop_
_publ_author_name
'Thomas S. Teets'
'David V. Partyka'
'James B. Updegraff'
'Thomas G. Gray'

_publ_section_title
;
Homoleptic, Four-Coordinate Azadipyrromethene Complexes of d10 Zinc and
Mercury
;
_journal_name_full 'Inorganic Chemistry'
_journal_page_first 2338
_journal_page_last 2346
_journal_paper_doi 10.1021/ic701190g
_journal_volume 47
_journal_year 2008
_chemical_formula_moiety 'C64 H44 N6 Zn'
_chemical_formula_sum 'C64 H44 N6 Zn'
_chemical_formula_weight 962.42
_chemical_name_systematic
;
 ?
;
_space_group_IT_number 43
_symmetry_cell_setting orthorhombic
_symmetry_space_group_name_Hall 'F 2 -2d'
_symmetry_space_group_name_H-M 'F d d 2'
_atom_sites_solution_hydrogens geom
_atom_sites_solution_primary direct
_atom_sites_solution_secondary difmap
_audit_creation_method SHELXL-97
_cell_angle_alpha 90.00
_cell_angle_beta 90.00
_cell_angle_gamma 90.00
_cell_formula_units_Z 8
_cell_length_a 19.8576(11)
_cell_length_b 44.419(2)
_cell_length_c 10.8128(5)
_cell_measurement_reflns_used 7106
_cell_measurement_temperature 100(2)
_cell_measurement_theta_max 26.16
_cell_measurement_theta_min 2.55
_cell_volume 9537.5(8)
_computing_cell_refinement 'Bruker SMART'
_computing_data_collection 'Bruker SMART'
_computing_data_reduction 'Bruker SAINT'
_computing_molecular_graphics 'Bruker SHELXTL'
_computing_publication_material 'Bruker SHELXTL'
_computing_structure_refinement 'SHELXL-97 (Sheldrick, 1997)'
_computing_structure_solution 'SHELXS-97 (Sheldrick, 1990)'
_diffrn_ambient_temperature 100(2)
_diffrn_measured_fraction_theta_full 0.999
_diffrn_measured_fraction_theta_max 0.999
_diffrn_measurement_device_type 'CCD area detector'
_diffrn_measurement_method 'phi and omega scans'
_diffrn_radiation_monochromator graphite
_diffrn_radiation_source 'fine-focus sealed tube'
_diffrn_radiation_type MoK\a
_diffrn_radiation_wavelength 0.71073
_diffrn_reflns_av_R_equivalents 0.0751
_diffrn_reflns_av_sigmaI/netI 0.0339
_diffrn_reflns_limit_h_max 25
_diffrn_reflns_limit_h_min -25
_diffrn_reflns_limit_k_max 57
_diffrn_reflns_limit_k_min -56
_diffrn_reflns_limit_l_max 13
_diffrn_reflns_limit_l_min -13
_diffrn_reflns_number 58263
_diffrn_reflns_theta_full 27.34
_diffrn_reflns_theta_max 27.34
_diffrn_reflns_theta_min 1.83
_diffrn_standards_decay_% 0
_diffrn_standards_number 0
_exptl_absorpt_coefficient_mu 0.565
_exptl_absorpt_correction_T_max 0.9150
_exptl_absorpt_correction_T_min 0.8013
_exptl_absorpt_correction_type multi-scan
_exptl_absorpt_process_details 'AXScale in APEX2 (Bruker, 2004)'
_exptl_crystal_colour bronze
_exptl_crystal_density_diffrn 1.340
_exptl_crystal_density_meas ?
_exptl_crystal_density_method .
_exptl_crystal_description irregular
_exptl_crystal_F_000 4000
_exptl_crystal_size_max 0.41
_exptl_crystal_size_mid 0.29
_exptl_crystal_size_min 0.16
_refine_diff_density_max 0.703
_refine_diff_density_min -0.505
_refine_diff_density_rms 0.067
_refine_ls_abs_structure_details 'Flack H D (1983), Acta Cryst. A39, 876-881'
_refine_ls_abs_structure_Flack 0.041(10)
_refine_ls_extinction_method none
_refine_ls_goodness_of_fit_ref 0.971
_refine_ls_hydrogen_treatment constr
_refine_ls_matrix_type full
_refine_ls_number_parameters 321
_refine_ls_number_reflns 5402
_refine_ls_number_restraints 1
_refine_ls_restrained_S_all 0.971
_refine_ls_R_factor_all 0.0498
_refine_ls_R_factor_gt 0.0388
_refine_ls_shift/su_max 0.047
_refine_ls_shift/su_mean 0.007
_refine_ls_structure_factor_coef Fsqd
_refine_ls_weighting_details 'calc w=1/[\s^2^(Fo^2^)+(0.1000P)^2^+0.2500P] where P=(Fo^2^+2Fc^2^)/3'
_refine_ls_weighting_scheme calc
_refine_ls_wR_factor_gt 0.1065
_refine_ls_wR_factor_ref 0.1192
_reflns_number_gt 4799
_reflns_number_total 5402
_reflns_threshold_expression >2sigma(I)
_cod_data_source_file ic701190g-file002_1.cif
_cod_data_source_block ju102706
_cod_depositor_comments
;
The following automatic conversions were performed:
'_symmetry_cell_setting' value 'Orthorhombic' changed to 'orthorhombic'
according to '/home/saulius/struct/CIF-dictionaries/cif_core.dic'
dictionary named 'cif_core.dic' version 2.4.1 from 2010-06-29.

Automatic conversion script
Id: cif_fix_enum 1527 2010-12-29 10:47:43Z saulius 
;
_cod_original_cell_volume 9537.6(8)
_cod_database_code 4304008

loop_
_symmetry_equiv_pos_as_xyz
'x, y, z'
'-x, -y, z'
'x+1/4, -y+1/4, z+1/4'
'-x+1/4, y+1/4, z+1/4'
'x, y+1/2, z+1/2'
'-x, -y+1/2, z+1/2'
'x+1/4, -y+3/4, z+3/4'
'-x+1/4, y+3/4, z+3/4'
'x+1/2, y, z+1/2'
'-x+1/2, -y, z+1/2'
'x+3/4, -y+1/4, z+3/4'
'-x+3/4, y+1/4, z+3/4'
'x+1/2, y+1/2, z'
'-x+1/2, -y+1/2, z'
'x+3/4, -y+3/4, z+1/4'
'-x+3/4, y+3/4, z+1/4'

loop_
_atom_site_label
_atom_site_type_symbol
_atom_site_fract_x
_atom_site_fract_y
_atom_site_fract_z
_atom_site_U_iso_or_equiv
_atom_site_adp_type
_atom_site_occupancy
_atom_site_symmetry_multiplicity
_atom_site_calc_flag
_atom_site_refinement_flags
_atom_site_disorder_assembly
_atom_site_disorder_group
Zn1 Zn 0.2500 0.2500 0.10857(3) 0.02235(11) Uani 1 2 d S . .
N1 N 0.29464(10) 0.28521(4) 0.1861(2) 0.0233(4) Uani 1 1 d . . .
N2 N 0.40785(10) 0.27247(4) 0.1199(2) 0.0241(4) Uani 1 1 d . . .
N3 N 0.33365(10) 0.23451(4) 0.0303(2) 0.0235(4) Uani 1 1 d . . .
C2 C 0.39593(13) 0.24594(5) 0.0681(2) 0.0223(5) Uani 1 1 d . . .
C1 C 0.36216(13) 0.29127(5) 0.1643(2) 0.0245(5) Uani 1 1 d . . .
C6 C 0.29221(13) 0.18800(6) -0.0690(2) 0.0250(5) Uani 1 1 d . . .
C7 C 0.30289(14) 0.15686(6) -0.0772(3) 0.0321(6) Uani 1 1 d . . .
H7 H 0.3448 0.1486 -0.0522 0.039 Uiso 1 1 calc R . .
C4 C 0.41550(13) 0.20037(5) -0.0168(2) 0.0268(5) Uani 1 1 d . . .
H4 H 0.4362 0.1825 -0.0470 0.032 Uiso 1 1 calc R . .
C3 C 0.44773(13) 0.22434(5) 0.0388(2) 0.0249(5) Uani 1 1 d . . .
C5 C 0.34578(13) 0.20728(5) -0.0205(2) 0.0250(5) Uani 1 1 d . . .
C10 C 0.17974(14) 0.18057(7) -0.1489(3) 0.0363(6) Uani 1 1 d . . .
H10 H 0.1375 0.1887 -0.1731 0.044 Uiso 1 1 calc R . .
C11 C 0.23053(15) 0.19957(6) -0.1077(3) 0.0313(6) Uani 1 1 d . . .
H11 H 0.2231 0.2207 -0.1058 0.038 Uiso 1 1 calc R . .
C17 C 0.19719(13) 0.31235(6) 0.2750(2) 0.0252(5) Uani 1 1 d . . .
C21 C 0.44186(13) 0.33736(5) 0.2107(2) 0.0271(5) Uani 1 1 d . . .
C19 C 0.31540(13) 0.33377(5) 0.2394(2) 0.0269(5) Uani 1 1 d . . .
H19 H 0.3071 0.3539 0.2653 0.032 Uiso 1 1 calc R . .
C22 C 0.44572(14) 0.36547(6) 0.2685(3) 0.0335(6) Uani 1 1 d . . .
H22 H 0.4055 0.3746 0.2978 0.040 Uiso 1 1 calc R . .
C20 C 0.37687(13) 0.32217(5) 0.2028(2) 0.0258(5) Uani 1 1 d . . .
C18 C 0.26722(13) 0.31048(5) 0.2316(2) 0.0246(5) Uani 1 1 d . . .
C26 C 0.50266(13) 0.32465(6) 0.1689(3) 0.0315(6) Uani 1 1 d . . .
H26 H 0.5019 0.3057 0.1283 0.038 Uiso 1 1 calc R . .
C32 C 0.52030(13) 0.22710(6) 0.0648(2) 0.0258(5) Uani 1 1 d . . .
C25 C 0.56339(15) 0.33924(6) 0.1858(3) 0.0369(6) Uani 1 1 d . . .
H25 H 0.6038 0.3301 0.1574 0.044 Uiso 1 1 calc R . .
C23 C 0.50625(14) 0.38047(7) 0.2842(3) 0.0353(6) Uani 1 1 d . . .
H23 H 0.5071 0.3997 0.3223 0.042 Uiso 1 1 calc R . .
C24 C 0.56578(14) 0.36718(6) 0.2440(3) 0.0341(6) Uani 1 1 d . . .
H24 H 0.6077 0.3771 0.2561 0.041 Uiso 1 1 calc R . .
C15 C 0.09735(15) 0.34160(7) 0.3139(3) 0.0363(6) Uani 1 1 d . . .
H15 H 0.0746 0.3604 0.3123 0.044 Uiso 1 1 calc R . .
C14 C 0.06448(14) 0.31655(7) 0.3577(3) 0.0382(6) Uani 1 1 d . . .
H14 H 0.0189 0.3179 0.3840 0.046 Uiso 1 1 calc R . .
C13 C 0.09820(14) 0.28919(6) 0.3634(3) 0.0359(6) Uani 1 1 d . . .
H13 H 0.0761 0.2719 0.3956 0.043 Uiso 1 1 calc R . .
C16 C 0.16282(14) 0.33990(6) 0.2723(3) 0.0324(6) Uani 1 1 d . . .
H16 H 0.1847 0.3574 0.2419 0.039 Uiso 1 1 calc R . .
C12 C 0.16358(13) 0.28710(6) 0.3223(2) 0.0294(5) Uani 1 1 d . . .
H12 H 0.1863 0.2683 0.3261 0.035 Uiso 1 1 calc R . .
C29 C 0.65890(13) 0.23066(7) 0.1085(3) 0.0372(6) Uani 1 1 d . . .
H29 H 0.7060 0.2319 0.1235 0.045 Uiso 1 1 calc R . .
C31 C 0.56635(14) 0.21189(6) -0.0110(3) 0.0313(6) Uani 1 1 d . . .
H31 H 0.5503 0.2002 -0.0785 0.038 Uiso 1 1 calc R . .
C28 C 0.61400(15) 0.24593(7) 0.1848(3) 0.0360(6) Uani 1 1 d . . .
H28 H 0.6303 0.2578 0.2515 0.043 Uiso 1 1 calc R . .
C30 C 0.63496(15) 0.21369(6) 0.0113(3) 0.0349(6) Uani 1 1 d . . .
H30 H 0.6656 0.2032 -0.0406 0.042 Uiso 1 1 calc R . .
C27 C 0.54497(14) 0.24379(6) 0.1631(3) 0.0311(6) Uani 1 1 d . . .
H27 H 0.5144 0.2539 0.2165 0.037 Uiso 1 1 calc R . .
C9 C 0.19071(15) 0.14988(7) -0.1548(3) 0.0411(7) Uani 1 1 d . . .
H9 H 0.1557 0.1369 -0.1818 0.049 Uiso 1 1 calc R . .
C8 C 0.25252(14) 0.13808(7) -0.1215(3) 0.0381(7) Uani 1 1 d . . .
H8 H 0.2605 0.1171 -0.1290 0.046 Uiso 1 1 calc R . .

loop_
_atom_site_aniso_label
_atom_site_aniso_U_11
_atom_site_aniso_U_22
_atom_site_aniso_U_33
_atom_site_aniso_U_23
_atom_site_aniso_U_13
_atom_site_aniso_U_12
Zn1 0.02476(18) 0.01908(17) 0.02322(19) 0.000 0.000 -0.00043(15)
N1 0.0255(10) 0.0204(9) 0.0240(10) 0.0011(8) -0.0034(8) 0.0009(8)
N2 0.0288(10) 0.0213(9) 0.0220(10) 0.0017(8) -0.0010(9) 0.0000(8)
N3 0.0257(10) 0.0217(9) 0.0233(10) 0.0006(8) 0.0008(8) -0.0013(8)
C2 0.0244(11) 0.0233(12) 0.0194(11) 0.0017(9) 0.0004(9) -0.0027(9)
C1 0.0296(13) 0.0224(11) 0.0214(12) 0.0036(9) -0.0028(10) 0.0017(9)
C6 0.0286(12) 0.0260(12) 0.0202(12) 0.0010(10) 0.0048(10) -0.0039(10)
C7 0.0386(15) 0.0258(12) 0.0320(14) -0.0026(11) 0.0072(12) -0.0018(10)
C4 0.0307(12) 0.0226(11) 0.0271(13) -0.0030(10) 0.0024(10) 0.0026(9)
C3 0.0277(12) 0.0245(11) 0.0225(12) 0.0006(9) 0.0002(9) -0.0002(9)
C5 0.0328(13) 0.0220(11) 0.0203(12) 0.0015(9) 0.0024(10) -0.0012(9)
C10 0.0348(13) 0.0423(15) 0.0319(14) -0.0036(13) -0.0010(12) -0.0066(11)
C11 0.0395(14) 0.0275(12) 0.0269(13) -0.0051(10) 0.0022(11) -0.0044(11)
C17 0.0289(13) 0.0263(12) 0.0203(11) -0.0022(9) -0.0018(9) 0.0018(10)
C21 0.0330(14) 0.0236(11) 0.0246(13) 0.0032(10) -0.0061(10) -0.0027(9)
C19 0.0358(13) 0.0188(11) 0.0260(13) 0.0000(9) -0.0038(11) -0.0007(10)
C22 0.0321(14) 0.0288(13) 0.0396(15) -0.0032(11) -0.0006(11) -0.0035(10)
C20 0.0335(13) 0.0235(12) 0.0205(12) 0.0025(9) -0.0009(9) -0.0025(10)
C18 0.0318(12) 0.0212(11) 0.0207(12) 0.0004(9) -0.0053(10) 0.0006(9)
C26 0.0360(15) 0.0253(13) 0.0331(15) -0.0001(11) 0.0009(11) -0.0030(9)
C32 0.0269(12) 0.0257(12) 0.0249(12) 0.0021(9) -0.0004(10) 0.0009(10)
C25 0.0362(15) 0.0366(15) 0.0379(16) 0.0078(12) 0.0012(12) -0.0018(11)
C23 0.0423(16) 0.0301(14) 0.0335(16) -0.0020(12) -0.0051(11) -0.0117(11)
C24 0.0342(14) 0.0339(14) 0.0342(15) 0.0056(11) -0.0065(12) -0.0090(11)
C15 0.0367(14) 0.0383(15) 0.0338(14) -0.0038(12) -0.0024(11) 0.0140(12)
C14 0.0308(12) 0.0495(16) 0.0341(14) -0.0068(14) 0.0013(12) 0.0075(11)
C13 0.0373(14) 0.0390(14) 0.0315(14) 0.0007(12) 0.0025(12) -0.0023(11)
C16 0.0391(14) 0.0269(12) 0.0313(14) -0.0022(10) -0.0018(12) 0.0044(11)
C12 0.0347(13) 0.0271(12) 0.0265(13) -0.0018(10) -0.0004(10) 0.0018(10)
C29 0.0249(12) 0.0478(15) 0.0388(15) 0.0046(14) -0.0007(12) -0.0009(11)
C31 0.0318(13) 0.0342(14) 0.0277(13) -0.0059(11) 0.0017(11) 0.0031(10)
C28 0.0344(15) 0.0399(15) 0.0336(15) -0.0052(12) -0.0081(12) 0.0029(11)
C30 0.0323(14) 0.0395(15) 0.0329(15) 0.0003(12) 0.0048(11) 0.0047(11)
C27 0.0349(14) 0.0301(13) 0.0283(14) -0.0009(11) -0.0019(11) 0.0035(11)
C9 0.0440(15) 0.0403(15) 0.0391(16) -0.0079(13) 0.0038(13) -0.0179(12)
C8 0.0483(17) 0.0257(13) 0.0402(17) -0.0048(12) 0.0049(12) -0.0089(10)

loop_
_atom_type_symbol
_atom_type_description
_atom_type_scat_dispersion_real
_atom_type_scat_dispersion_imag
_atom_type_scat_source
C C 0.0033 0.0016 'International Tables Vol C Tables 4.2.6.8 and 6.1.1.4'
H H 0.0000 0.0000 'International Tables Vol C Tables 4.2.6.8 and 6.1.1.4'
N N 0.0061 0.0033 'International Tables Vol C Tables 4.2.6.8 and 6.1.1.4'
Zn Zn 0.2839 1.4301 'International Tables Vol C Tables 4.2.6.8 and 6.1.1.4'

loop_
_geom_angle_atom_site_label_1
_geom_angle_atom_site_label_2
_geom_angle_atom_site_label_3
_geom_angle
_geom_angle_site_symmetry_1
_geom_angle_site_symmetry_3
_geom_angle_publ_flag
N1 Zn1 N1 129.98(12) . 14 ?
N1 Zn1 N3 94.56(8) . . ?
N1 Zn1 N3 106.29(8) 14 . ?
N1 Zn1 N3 106.29(8) . 14 ?
N1 Zn1 N3 94.56(8) 14 14 ?
N3 Zn1 N3 129.61(13) . 14 ?
C18 N1 C1 107.0(2) . . ?
C18 N1 Zn1 129.31(17) . . ?
C1 N1 Zn1 120.83(16) . . ?
C1 N2 C2 126.3(2) . . ?
C5 N3 C2 106.7(2) . . ?
C5 N3 Zn1 129.25(17) . . ?
C2 N3 Zn1 119.31(16) . . ?
N2 C2 N3 127.2(2) . . ?
N2 C2 C3 123.8(2) . . ?
N3 C2 C3 109.0(2) . . ?
N2 C1 N1 127.0(2) . . ?
N2 C1 C20 123.9(2) . . ?
N1 C1 C20 109.0(2) . . ?
C11 C6 C7 118.6(2) . . ?
C11 C6 C5 122.1(2) . . ?
C7 C6 C5 119.3(2) . . ?
C8 C7 C6 120.4(3) . . ?
C8 C7 H7 119.8 . . ?
C6 C7 H7 119.8 . . ?
C3 C4 C5 107.3(2) . . ?
C3 C4 H4 126.3 . . ?
C5 C4 H4 126.3 . . ?
C4 C3 C2 106.2(2) . . ?
C4 C3 C32 126.9(2) . . ?
C2 C3 C32 126.9(2) . . ?
N3 C5 C4 110.9(2) . . ?
N3 C5 C6 122.7(2) . . ?
C4 C5 C6 126.4(2) . . ?
C9 C10 C11 120.0(3) . . ?
C9 C10 H10 120.0 . . ?
C11 C10 H10 120.0 . . ?
C6 C11 C10 120.7(3) . . ?
C6 C11 H11 119.6 . . ?
C10 C11 H11 119.6 . . ?
C16 C17 C12 118.3(2) . . ?
C16 C17 C18 120.2(2) . . ?
C12 C17 C18 121.5(2) . . ?
C26 C21 C22 117.0(2) . . ?
C26 C21 C20 123.7(2) . . ?
C22 C21 C20 119.2(2) . . ?
C20 C19 C18 108.0(2) . . ?
C20 C19 H19 126.0 . . ?
C18 C19 H19 126.0 . . ?
C23 C22 C21 122.2(3) . . ?
C23 C22 H22 118.9 . . ?
C21 C22 H22 118.9 . . ?
C19 C20 C21 126.3(2) . . ?
C19 C20 C1 104.7(2) . . ?
C21 C20 C1 128.8(2) . . ?
N1 C18 C19 111.1(2) . . ?
N1 C18 C17 123.3(2) . . ?
C19 C18 C17 125.5(2) . . ?
C25 C26 C21 121.3(3) . . ?
C25 C26 H26 119.4 . . ?
C21 C26 H26 119.4 . . ?
C27 C32 C31 118.4(2) . . ?
C27 C32 C3 122.5(2) . . ?
C31 C32 C3 119.1(2) . . ?
C26 C25 C24 120.5(3) . . ?
C26 C25 H25 119.8 . . ?
C24 C25 H25 119.8 . . ?
C22 C23 C24 119.6(3) . . ?
C22 C23 H23 120.2 . . ?
C24 C23 H23 120.2 . . ?
C23 C24 C25 119.4(3) . . ?
C23 C24 H24 120.3 . . ?
C25 C24 H24 120.3 . . ?
C16 C15 C14 121.1(3) . . ?
C16 C15 H15 119.5 . . ?
C14 C15 H15 119.5 . . ?
C15 C14 C13 119.6(3) . . ?
C15 C14 H14 120.2 . . ?
C13 C14 H14 120.2 . . ?
C12 C13 C14 120.0(3) . . ?
C12 C13 H13 120.0 . . ?
C14 C13 H13 120.0 . . ?
C15 C16 C17 120.0(3) . . ?
C15 C16 H16 120.0 . . ?
C17 C16 H16 120.0 . . ?
C13 C12 C17 120.9(2) . . ?
C13 C12 H12 119.6 . . ?
C17 C12 H12 119.6 . . ?
C28 C29 C30 119.8(3) . . ?
C28 C29 H29 120.1 . . ?
C30 C29 H29 120.1 . . ?
C30 C31 C32 120.8(3) . . ?
C30 C31 H31 119.6 . . ?
C32 C31 H31 119.6 . . ?
C29 C28 C27 119.8(3) . . ?
C29 C28 H28 120.1 . . ?
C27 C28 H28 120.1 . . ?
C31 C30 C29 120.2(3) . . ?
C31 C30 H30 119.9 . . ?
C29 C30 H30 119.9 . . ?
C32 C27 C28 120.9(3) . . ?
C32 C27 H27 119.6 . . ?
C28 C27 H27 119.6 . . ?
C10 C9 C8 120.1(3) . . ?
C10 C9 H9 119.9 . . ?
C8 C9 H9 119.9 . . ?
C7 C8 C9 120.1(3) . . ?
C7 C8 H8 119.9 . . ?
C9 C8 H8 119.9 . . ?

loop_
_geom_bond_atom_site_label_1
_geom_bond_atom_site_label_2
_geom_bond_distance
_geom_bond_site_symmetry_2
_geom_bond_publ_flag
Zn1 N1 1.984(2) . ?
Zn1 N1 1.984(2) 14 ?
Zn1 N3 1.987(2) . ?
Zn1 N3 1.987(2) 14 ?
N1 C18 1.341(3) . ?
N1 C1 1.388(3) . ?
N2 C1 1.323(3) . ?
N2 C2 1.326(3) . ?
N3 C5 1.351(3) . ?
N3 C2 1.398(3) . ?
C2 C3 1.442(4) . ?
C1 C20 1.464(3) . ?
C6 C11 1.392(4) . ?
C6 C7 1.402(4) . ?
C6 C5 1.463(4) . ?
C7 C8 1.388(4) . ?
C7 H7 0.9500 . ?
C4 C3 1.380(4) . ?
C4 C5 1.419(4) . ?
C4 H4 0.9500 . ?
C3 C32 1.473(3) . ?
C10 C9 1.382(4) . ?
C10 C11 1.389(4) . ?
C10 H10 0.9500 . ?
C11 H11 0.9500 . ?
C17 C16 1.402(4) . ?
C17 C12 1.402(4) . ?
C17 C18 1.470(3) . ?
C21 C26 1.407(4) . ?
C21 C22 1.398(4) . ?
C21 C20 1.459(3) . ?
C19 C20 1.383(4) . ?
C19 C18 1.412(3) . ?
C19 H19 0.9500 . ?
C22 C23 1.385(4) . ?
C22 H22 0.9500 . ?
C26 C25 1.381(4) . ?
C26 H26 0.9500 . ?
C32 C27 1.386(4) . ?
C32 C31 1.402(4) . ?
C25 C24 1.393(4) . ?
C25 H25 0.9500 . ?
C23 C24 1.391(4) . ?
C23 H23 0.9500 . ?
C24 H24 0.9500 . ?
C15 C16 1.378(4) . ?
C15 C14 1.374(5) . ?
C15 H15 0.9500 . ?
C14 C13 1.389(4) . ?
C14 H14 0.9500 . ?
C13 C12 1.375(4) . ?
C13 H13 0.9500 . ?
C16 H16 0.9500 . ?
C12 H12 0.9500 . ?
C29 C28 1.391(4) . ?
C29 C30 1.379(5) . ?
C29 H29 0.9500 . ?
C31 C30 1.386(4) . ?
C31 H31 0.9500 . ?
C28 C27 1.394(4) . ?
C28 H28 0.9500 . ?
C30 H30 0.9500 . ?
C27 H27 0.9500 . ?
C9 C8 1.382(4) . ?
C9 H9 0.9500 . ?
C8 H8 0.9500 . ?

loop_
_geom_torsion_atom_site_label_1
_geom_torsion_atom_site_label_2
_geom_torsion_atom_site_label_3
_geom_torsion_atom_site_label_4
_geom_torsion
_geom_torsion_site_symmetry_1
_geom_torsion_site_symmetry_2
_geom_torsion_site_symmetry_3
_geom_torsion_site_symmetry_4
_geom_torsion_publ_flag
N1 Zn1 N1 C18 -81.9(2) 14 . . . ?
N3 Zn1 N1 C18 162.3(2) . . . . ?
N3 Zn1 N1 C18 28.8(2) 14 . . . ?
N1 Zn1 N1 C1 119.83(18) 14 . . . ?
N3 Zn1 N1 C1 4.10(19) . . . . ?
N3 Zn1 N1 C1 -129.50(18) 14 . . . ?
N1 Zn1 N3 C5 165.8(2) . . . . ?
N1 Zn1 N3 C5 31.8(2) 14 . . . ?
N3 Zn1 N3 C5 -78.6(2) 14 . . . ?
N1 Zn1 N3 C2 13.81(19) . . . . ?
N1 Zn1 N3 C2 -120.21(18) 14 . . . ?
N3 Zn1 N3 C2 129.35(19) 14 . . . ?
C1 N2 C2 N3 11.7(4) . . . . ?
C1 N2 C2 C3 -170.0(2) . . . . ?
C5 N3 C2 N2 178.2(2) . . . . ?
Zn1 N3 C2 N2 -24.1(3) . . . . ?
C5 N3 C2 C3 -0.3(3) . . . . ?
Zn1 N3 C2 C3 157.37(17) . . . . ?
C2 N2 C1 N1 12.4(4) . . . . ?
C2 N2 C1 C20 -170.0(2) . . . . ?
C18 N1 C1 N2 179.6(2) . . . . ?
Zn1 N1 C1 N2 -17.8(3) . . . . ?
C18 N1 C1 C20 1.8(3) . . . . ?
Zn1 N1 C1 C20 164.34(16) . . . . ?
C11 C6 C7 C8 -0.8(4) . . . . ?
C5 C6 C7 C8 179.3(3) . . . . ?
C5 C4 C3 C2 -0.2(3) . . . . ?
C5 C4 C3 C32 178.9(2) . . . . ?
N2 C2 C3 C4 -178.2(2) . . . . ?
N3 C2 C3 C4 0.4(3) . . . . ?
N2 C2 C3 C32 2.7(4) . . . . ?
N3 C2 C3 C32 -178.7(2) . . . . ?
C2 N3 C5 C4 0.2(3) . . . . ?
Zn1 N3 C5 C4 -154.52(18) . . . . ?
C2 N3 C5 C6 178.8(2) . . . . ?
Zn1 N3 C5 C6 24.1(4) . . . . ?
C3 C4 C5 N3 0.0(3) . . . . ?
C3 C4 C5 C6 -178.5(2) . . . . ?
C11 C6 C5 N3 23.8(4) . . . . ?
C7 C6 C5 N3 -156.3(3) . . . . ?
C11 C6 C5 C4 -157.8(3) . . . . ?
C7 C6 C5 C4 22.1(4) . . . . ?
C7 C6 C11 C10 2.5(4) . . . . ?
C5 C6 C11 C10 -177.6(3) . . . . ?
C9 C10 C11 C6 -1.6(5) . . . . ?
C26 C21 C22 C23 0.2(4) . . . . ?
C20 C21 C22 C23 177.0(3) . . . . ?
C18 C19 C20 C21 -172.2(2) . . . . ?
C18 C19 C20 C1 3.8(3) . . . . ?
C26 C21 C20 C19 -178.3(3) . . . . ?
C22 C21 C20 C19 5.1(4) . . . . ?
C26 C21 C20 C1 6.7(4) . . . . ?
C22 C21 C20 C1 -169.9(3) . . . . ?
N2 C1 C20 C19 178.5(2) . . . . ?
N1 C1 C20 C19 -3.5(3) . . . . ?
N2 C1 C20 C21 -5.6(4) . . . . ?
N1 C1 C20 C21 172.3(2) . . . . ?
C1 N1 C18 C19 0.7(3) . . . . ?
Zn1 N1 C18 C19 -159.89(18) . . . . ?
C1 N1 C18 C17 -175.3(2) . . . . ?
Zn1 N1 C18 C17 24.1(4) . . . . ?
C20 C19 C18 N1 -3.0(3) . . . . ?
C20 C19 C18 C17 172.9(2) . . . . ?
C16 C17 C18 N1 -153.3(3) . . . . ?
C12 C17 C18 N1 28.2(4) . . . . ?
C16 C17 C18 C19 31.3(4) . . . . ?
C12 C17 C18 C19 -147.2(3) . . . . ?
C22 C21 C26 C25 0.8(4) . . . . ?
C20 C21 C26 C25 -175.9(3) . . . . ?
C4 C3 C32 C27 -150.7(3) . . . . ?
C2 C3 C32 C27 28.2(4) . . . . ?
C4 C3 C32 C31 28.1(4) . . . . ?
C2 C3 C32 C31 -153.0(3) . . . . ?
C21 C26 C25 C24 -0.6(5) . . . . ?
C21 C22 C23 C24 -1.3(5) . . . . ?
C22 C23 C24 C25 1.5(5) . . . . ?
C26 C25 C24 C23 -0.6(4) . . . . ?
C16 C15 C14 C13 1.7(5) . . . . ?
C15 C14 C13 C12 -1.7(5) . . . . ?
C14 C15 C16 C17 -0.4(4) . . . . ?
C12 C17 C16 C15 -0.9(4) . . . . ?
C18 C17 C16 C15 -179.5(2) . . . . ?
C14 C13 C12 C17 0.3(4) . . . . ?
C16 C17 C12 C13 1.0(4) . . . . ?
C18 C17 C12 C13 179.6(3) . . . . ?
C27 C32 C31 C30 -0.5(4) . . . . ?
C3 C32 C31 C30 -179.3(2) . . . . ?
C30 C29 C28 C27 0.5(5) . . . . ?
C32 C31 C30 C29 -0.3(4) . . . . ?
C28 C29 C30 C31 0.3(5) . . . . ?
C31 C32 C27 C28 1.3(4) . . . . ?
C3 C32 C27 C28 -179.9(3) . . . . ?
C29 C28 C27 C32 -1.3(5) . . . . ?
C11 C10 C9 C8 -1.0(5) . . . . ?
C6 C7 C8 C9 -1.8(5) . . . . ?
C10 C9 C8 C7 2.7(5) . . . . ?
